data_1547194
loop_
_publ_author_name
'Li, Dan'
'Hu, Rongrong'
'Guo, Dong'
'Zang, Qiguang'
'Li, Jianhui'
'Wang, Yuekui'
'Zheng, Yan-Song'
'Tang, Ben Zhong'
'Zhang, Hui'

_publ_section_title
;
 Diagnostic Absolute Configuration Determination of Tetraphenylethene
 Core-Based Chiral Aggregation-Induced Emission Compounds: Particular
 Fingerprint Bands in Comprehensive Chiroptical Spectroscopy
;
_journal_issue 38
_journal_name_full 'The Journal of Physical Chemistry C'
_journal_page_first 20947
_journal_paper_doi 10.1021/acs.jpcc.7b06679
_journal_volume 121
_journal_year 2017
_chemical_formula_moiety 'C34 H20'
_chemical_formula_sum 'C34 H20'
_chemical_formula_weight 428.50
_chemical_name_systematic
;
 ? 
;
_space_group_IT_number 5
_space_group_name_Hall 'I 2y'
_symmetry_cell_setting monoclinic
_symmetry_space_group_name_Hall 'I 2y'
_symmetry_space_group_name_H-M 'I 1 2 1'
_atom_sites_solution_hydrogens geom
_atom_sites_solution_primary direct
_atom_sites_solution_secondary difmap
_audit_creation_date 2011-07-25
_audit_creation_method
;
  Olex2 1.1-beta
  (compiled 2011.02.15 svn.r1672, GUI svn.r3494)
;
_cell_angle_alpha 90.00
_cell_angle_beta 93.357(5)
_cell_angle_gamma 90.00
_cell_formula_units_Z 2
_cell_length_a 11.177(3)
_cell_length_b 8.834(3)
_cell_length_c 12.887(4)
_cell_measurement_reflns_used 380
_cell_measurement_temperature 298.0
_cell_measurement_theta_max 19.03
_cell_measurement_theta_min 2.35
_cell_volume 1270.2(7)
_computing_cell_refinement 'SAINT v7.34A (Bruker, 200?)'
_computing_data_collection 'SMART v5.625 (Bruker, 2001)'
_computing_data_reduction 'SAINT v7.34A (Bruker, 200?)'
_computing_molecular_graphics
;
O. V. Dolomanov, L. J. Bourhis, R. J. Gildea, J. A. K. Howard and H. Puschmann,
OLEX2: a complete structure solution, refinement and analysis program.
J. Appl. Cryst. (2009). 42, 339-341.
;
_computing_publication_material
;
O. V. Dolomanov, L. J. Bourhis, R. J. Gildea, J. A. K. Howard and H. Puschmann,
OLEX2: a complete structure solution, refinement and analysis program.
J. Appl. Cryst. (2009). 42, 339-341.
;
_computing_structure_refinement 'SHELXL-97 (Sheldrick, 1997)'
_computing_structure_solution 'A short history of SHELX (Sheldrick, 2007)/Bruker'
_diffrn_ambient_temperature 298.0
_diffrn_detector_area_resol_mean 8
_diffrn_measured_fraction_theta_full 0.999
_diffrn_measured_fraction_theta_max 0.999
_diffrn_measurement_device_type 'Bruker SMART APEX CCD area detector'
_diffrn_measurement_method '\w and \f scans'
_diffrn_radiation_monochromator graphite
_diffrn_radiation_type MoK\a
_diffrn_radiation_wavelength 0.71073
_diffrn_reflns_av_R_equivalents 0.0410
_diffrn_reflns_av_unetI/netI 0.1045
_diffrn_reflns_limit_h_max 13
_diffrn_reflns_limit_h_min -13
_diffrn_reflns_limit_k_max 10
_diffrn_reflns_limit_k_min -10
_diffrn_reflns_limit_l_max 15
_diffrn_reflns_limit_l_min -10
_diffrn_reflns_number 3497
_diffrn_reflns_theta_full 25.00
_diffrn_reflns_theta_max 26.00
_diffrn_reflns_theta_min 2.35
_diffrn_source 'sealed tube'
_diffrn_source_current 30.0
_diffrn_source_power 1.5
_diffrn_source_target Mo
_diffrn_source_voltage 50.0
_exptl_absorpt_coefficient_mu 0.064
_exptl_absorpt_correction_T_max 1
_exptl_absorpt_correction_T_min 0.930725
_exptl_absorpt_correction_type multi-scan
_exptl_absorpt_process_details
;
 SADABS v.2.03 (Bruker,200?) was used for absorption correction.
 R(int) was 0.0306 before and 0.0175 after correction.
 The Ratio of minimum to maximum transmission is 0.930725.
 The \l/2 correction factor is 0.0015
;
_exptl_crystal_colour yellow
_exptl_crystal_density_diffrn 1.120
_exptl_crystal_density_method 'not measured'
_exptl_crystal_description needle
_exptl_crystal_F_000 448
_exptl_crystal_size_max 0.30
_exptl_crystal_size_mid 0.10
_exptl_crystal_size_min 0.02
_refine_diff_density_max 0.101
_refine_diff_density_min -0.102
_refine_diff_density_rms 0.026
_refine_ls_abs_structure_details 'Flack H D (1983), Acta Cryst. A39, 876-881'
_refine_ls_abs_structure_Flack 10(10)
_refine_ls_extinction_method none
_refine_ls_goodness_of_fit_ref 1.004
_refine_ls_hydrogen_treatment constr
_refine_ls_matrix_type full
_refine_ls_number_parameters 154
_refine_ls_number_reflns 2423
_refine_ls_number_restraints 1
_refine_ls_restrained_S_all 1.003
_refine_ls_R_factor_all 0.1455
_refine_ls_R_factor_gt 0.0490
_refine_ls_shift/su_max 0.000
_refine_ls_shift/su_mean 0.000
_refine_ls_structure_factor_coef Fsqd
_refine_ls_weighting_details
;
 calc 
 [0.00000+1.00000exp(1.68(sin\q/\l)^2^)]/ 
   [\s^2^(Fo^2^)+0.0000+0.0000*P+(0.0121P)^2^+0.0000sin\q/\l] 
 where P = 0.33333Fo^2^ + 0.66667Fc^2^ 
;
_refine_ls_weighting_scheme calc
_refine_ls_wR_factor_gt 0.0586
_refine_ls_wR_factor_ref 0.0744
_reflns_number_gt 1075
_reflns_number_total 2423
_reflns_threshold_expression >2sigma(I)
_cod_data_source_file jp7b06679_si_002.cif
_cod_data_source_block rong20
_cod_depositor_comments
;
The following automatic conversions were performed:

'_symmetry_cell_setting' value 'Monoclinic' changed to 'monoclinic'
according to
/home/data/users/saulius/crontab/automatic-downloads/rss-feeds/ACS/lib/dictionaries/cif_core.dic
dictionary named 'cif_core.dic' version 2.4.2 from 2011-04-26.

'_diffrn_source_target' value 'MO' changed to 'Mo' according to
/home/data/users/saulius/crontab/automatic-downloads/rss-feeds/ACS/lib/dictionaries/cif_core.dic
dictionary named 'cif_core.dic' version 2.4.2 from 2011-04-26.

Automatic conversion script
Id: cif_fix_values 4973 2017-02-22 13:04:09Z antanas 

 Adding full bibliography for 1547193--1547194.cif.
;
_cod_original_cell_volume 1270.3(6)
_cod_original_sg_symbol_H-M I2
_cod_database_code 1547194

loop_
_space_group_symop_id
_space_group_symop_operation_xyz
1 'x, y, z'
2 '-x, y, -z'
3 'x+1/2, y+1/2, z+1/2'
4 '-x+1/2, y+1/2, -z+1/2'

loop_
_atom_site_label
_atom_site_type_symbol
_atom_site_fract_x
_atom_site_fract_y
_atom_site_fract_z
_atom_site_U_iso_or_equiv
_atom_site_adp_type
_atom_site_occupancy
_atom_site_symmetry_multiplicity
_atom_site_calc_flag
_atom_site_refinement_flags
C1 C 0.0560(2) 0.5122(4) 0.4835(2) 0.0477(8) Uani 1 1 d .
C11 C 0.1644(3) 0.5087(4) 0.5583(2) 0.0476(8) Uani 1 1 d .
C12 C 0.1765(3) 0.4042(4) 0.6388(3) 0.0564(9) Uani 1 1 d .
H12 H 0.1187 0.3296 0.6450 0.068 Uiso 1 1 calc R
C13 C 0.2735(3) 0.4102(4) 0.7096(3) 0.0616(10) Uani 1 1 d .
H13 H 0.2796 0.3393 0.7630 0.074 Uiso 1 1 calc R
C14 C 0.3622(3) 0.5186(4) 0.7038(2) 0.0545(9) Uani 1 1 d .
C15 C 0.3523(3) 0.6196(4) 0.6223(3) 0.0670(11) Uani 1 1 d .
H15 H 0.4111 0.6930 0.6159 0.080 Uiso 1 1 calc R
C16 C 0.2560(3) 0.6134(3) 0.5497(3) 0.0611(10) Uani 1 1 d .
H16 H 0.2526 0.6806 0.4940 0.073 Uiso 1 1 calc R
C17 C 0.4562(3) 0.5307(5) 0.7832(3) 0.0663(11) Uani 1 1 d .
C18 C 0.5294(3) 0.5412(5) 0.8502(3) 0.0945(15) Uani 1 1 d .
H18 H 0.5882 0.5497 0.9039 0.113 Uiso 1 1 calc R
C21 C 0.0836(2) 0.5222(4) 0.3717(2) 0.0485(8) Uani 1 1 d .
C22 C 0.1593(3) 0.4156(4) 0.3303(3) 0.0631(10) Uani 1 1 d .
H22 H 0.1941 0.3406 0.3728 0.076 Uiso 1 1 calc R
C23 C 0.1829(3) 0.4207(4) 0.2259(3) 0.0661(11) Uani 1 1 d .
H23 H 0.2316 0.3472 0.1987 0.079 Uiso 1 1 calc R
C24 C 0.1353(3) 0.5329(5) 0.1622(3) 0.0548(9) Uani 1 1 d .
C25 C 0.0640(3) 0.6425(4) 0.2042(3) 0.0563(9) Uani 1 1 d .
H25 H 0.0333 0.7210 0.1625 0.068 Uiso 1 1 calc R
C26 C 0.0379(2) 0.6360(4) 0.3081(2) 0.0548(9) Uani 1 1 d .
H26 H -0.0111 0.7096 0.3350 0.066 Uiso 1 1 calc R
C27 C 0.1632(3) 0.5396(5) 0.0545(3) 0.0670(10) Uani 1 1 d .
C28 C 0.1867(3) 0.5497(5) -0.0318(3) 0.0877(13) Uani 1 1 d .
H28 H 0.2056 0.5578 -0.1010 0.105 Uiso 1 1 calc R

loop_
_atom_site_aniso_label
_atom_site_aniso_U_11
_atom_site_aniso_U_22
_atom_site_aniso_U_33
_atom_site_aniso_U_23
_atom_site_aniso_U_13
_atom_site_aniso_U_12
C1 0.0469(19) 0.053(2) 0.0433(19) -0.005(2) 0.0029(18) -0.002(2)
C11 0.0523(19) 0.045(2) 0.0462(19) 0.005(2) 0.0096(16) -0.005(2)
C12 0.049(2) 0.054(2) 0.066(2) 0.001(2) 0.003(2) -0.0076(19)
C13 0.057(2) 0.070(3) 0.057(2) 0.010(2) -0.004(2) 0.002(2)
C14 0.045(2) 0.062(2) 0.056(2) 0.001(3) -0.0001(18) 0.002(3)
C15 0.054(2) 0.074(3) 0.073(3) 0.001(2) 0.004(2) -0.010(2)
C16 0.059(2) 0.065(2) 0.060(2) 0.011(2) 0.007(2) -0.008(2)
C17 0.049(2) 0.057(2) 0.092(3) -0.007(3) -0.010(2) 0.009(2)
C18 0.069(2) 0.094(3) 0.116(3) -0.011(4) -0.031(3) 0.000(3)
C21 0.0422(17) 0.054(2) 0.049(2) 0.002(2) 0.0013(16) 0.007(2)
C22 0.065(2) 0.065(2) 0.060(3) 0.009(2) 0.010(2) 0.020(2)
C23 0.077(3) 0.065(3) 0.058(3) -0.002(2) 0.022(2) 0.021(2)
C24 0.049(2) 0.068(3) 0.048(2) 0.004(3) 0.0089(18) -0.005(3)
C25 0.056(2) 0.062(3) 0.051(2) 0.010(2) 0.0036(19) 0.009(2)
C26 0.053(2) 0.060(2) 0.052(2) 0.001(2) 0.0084(19) 0.008(2)
C27 0.060(2) 0.087(3) 0.054(2) 0.002(3) 0.003(2) 0.008(3)
C28 0.090(3) 0.117(4) 0.056(2) 0.011(3) 0.008(2) 0.019(3)

loop_
_atom_type_symbol
_atom_type_description
_atom_type_scat_dispersion_real
_atom_type_scat_dispersion_imag
_atom_type_scat_source
C C 0.0033 0.0016 'International Tables Vol C Tables 4.2.6.8 and 6.1.1.4'
H H 0.0000 0.0000 'International Tables Vol C Tables 4.2.6.8 and 6.1.1.4'

loop_
_geom_angle_atom_site_label_1
_geom_angle_atom_site_label_2
_geom_angle_atom_site_label_3
_geom_angle
_geom_angle_site_symmetry_1
C1 C1 C11 121.8(3) 2_556
C1 C1 C21 123.6(3) 2_556
C21 C1 C11 114.5(2) .
C12 C11 C1 122.2(3) .
C16 C11 C1 120.3(3) .
C16 C11 C12 117.5(3) .
C13 C12 C11 120.5(3) .
C12 C13 C14 122.0(3) .
C13 C14 C17 120.8(4) .
C15 C14 C13 117.6(3) .
C15 C14 C17 121.4(4) .
C14 C15 C16 120.9(3) .
C15 C16 C11 121.3(3) .
C18 C17 C14 177.6(4) .
C22 C21 C1 119.6(3) .
C26 C21 C1 121.8(3) .
C26 C21 C22 118.5(3) .
C23 C22 C21 120.3(3) .
C24 C23 C22 121.0(3) .
C23 C24 C25 118.9(3) .
C23 C24 C27 120.5(4) .
C25 C24 C27 120.6(4) .
C24 C25 C26 120.4(3) .
C21 C26 C25 120.9(3) .
C28 C27 C24 177.8(5) .

loop_
_geom_bond_atom_site_label_1
_geom_bond_atom_site_label_2
_geom_bond_distance
_geom_bond_site_symmetry_2
C1 C1 1.345(5) 2_556
C1 C11 1.504(4) .
C1 C21 1.493(4) .
C11 C12 1.390(4) .
C11 C16 1.389(4) .
C12 C13 1.376(4) .
C13 C14 1.384(4) .
C14 C15 1.377(4) .
C14 C17 1.427(4) .
C15 C16 1.386(3) .
C17 C18 1.158(3) .
C21 C22 1.393(4) .
C21 C26 1.377(4) .
C22 C23 1.386(4) .
C23 C24 1.374(4) .
C24 C25 1.384(4) .
C24 C27 1.442(4) .
C25 C26 1.388(4) .
C27 C28 1.162(4) .
